data_7245209
loop_
_publ_author_name
'Yin, Haiting'
'Wu, Yunjun'
'Gu, Xiaoxia'
'Feng, Zhijun'
'Wang, Meifang'
'Feng, Dexiang'
'Wang, Ming'
'Cheng, Ziyang'
'Wang, Shaoyin'

_publ_section_title
;
 Synthesis of pyrano[3,2-c]quinolones and furo[3,2-c]quinolones via
 acid-catalyzed tandem reaction of 4-hydroxy-1-methylquinolin-2(1H)-one
 and propargylic alcohols
;
_journal_issue 33
_journal_name_full 'RSC Advances'
_journal_page_first 21066
_journal_page_last 21078
_journal_paper_doi 10.1039/D2RA03416F
_journal_volume 12
_journal_year 2022
_chemical_formula_moiety 'C55 H45 N O3'
_chemical_formula_sum 'C55 H45 N O3'
_chemical_formula_weight 767.92
_space_group_crystal_system triclinic
_space_group_IT_number 2
_space_group_name_Hall '-P 1'
_space_group_name_H-M_alt 'P -1'
_atom_sites_solution_hydrogens geom
_atom_sites_solution_primary dual
_audit_creation_date 2021-12-27
_audit_creation_method
;
Olex2 1.5
(compiled 2021.12.09 svn.r5202d8cf for OlexSys, GUI svn.r6439)
;
_audit_update_record
;
2022-07-09 deposited with the CCDC.	2022-07-18 downloaded from the CCDC.
;
_cell_angle_alpha 72.580(15)
_cell_angle_beta 78.270(15)
_cell_angle_gamma 74.539(15)
_cell_formula_units_Z 2
_cell_length_a 12.978(6)
_cell_length_b 13.234(6)
_cell_length_c 13.515(6)
_cell_measurement_reflns_used 9273
_cell_measurement_temperature 300
_cell_measurement_theta_max 25.410
_cell_measurement_theta_min 2.575
_cell_volume 2115.3(17)
_computing_cell_refinement 'SAINT v8.37A (Bruker, 2015)'
_computing_data_reduction 'SAINT v8.37A (Bruker, 2015)'
_computing_molecular_graphics 'Olex2 1.5 (Dolomanov et al., 2009)'
_computing_publication_material 'Olex2 1.5 (Dolomanov et al., 2009)'
_computing_structure_refinement 'SHELXL 2018/3 (Sheldrick, 2015)'
_computing_structure_solution 'ShelXT (Sheldrick, 2015)'
_diffrn_ambient_temperature 300.00
_diffrn_measured_fraction_theta_full 0.999
_diffrn_measured_fraction_theta_max 0.995
_diffrn_measurement_device_type 'Bruker APEX-II CCD'
_diffrn_measurement_method '\f and \w scans'
_diffrn_radiation_type MoK\a
_diffrn_radiation_wavelength 0.71073
_diffrn_reflns_av_R_equivalents 0.0904
_diffrn_reflns_av_unetI/netI 0.0510
_diffrn_reflns_Laue_measured_fraction_full 0.999
_diffrn_reflns_Laue_measured_fraction_max 0.995
_diffrn_reflns_limit_h_max 16
_diffrn_reflns_limit_h_min -16
_diffrn_reflns_limit_k_max 17
_diffrn_reflns_limit_k_min -17
_diffrn_reflns_limit_l_max 17
_diffrn_reflns_limit_l_min -17
_diffrn_reflns_number 71040
_diffrn_reflns_point_group_measured_fraction_full 0.999
_diffrn_reflns_point_group_measured_fraction_max 0.995
_diffrn_reflns_theta_full 25.242
_diffrn_reflns_theta_max 27.533
_diffrn_reflns_theta_min 2.575
_diffrn_source_current 30.0
_diffrn_source_power 1.5
_diffrn_source_voltage 50.0
_diffrn_standards_number 0
_exptl_absorpt_coefficient_mu 0.074
_exptl_absorpt_correction_T_max 0.7456
_exptl_absorpt_correction_T_min 0.6557
_exptl_absorpt_correction_type multi-scan
_exptl_absorpt_process_details
'SADABS-2016/2 (Bruker,2016/2) was used for absorption correction. wR2(int) was 0.0770 before and 0.0614 after correction. The Ratio of minimum to maximum transmission is 0.8794. The \l/2 correction factor is Not present.'
_exptl_crystal_colour 'clear light colourless'
_exptl_crystal_colour_lustre clear
_exptl_crystal_colour_modifier light
_exptl_crystal_colour_primary colourless
_exptl_crystal_density_diffrn 1.206
_exptl_crystal_description block
_exptl_crystal_F_000 812
_exptl_crystal_size_max 0.13
_exptl_crystal_size_mid 0.12
_exptl_crystal_size_min 0.11
_refine_diff_density_max 0.206
_refine_diff_density_min -0.170
_refine_diff_density_rms 0.040
_refine_ls_extinction_coef 0.0138(13)
_refine_ls_extinction_expression Fc^*^=kFc[1+0.001xFc^2^\l^3^/sin(2\q)]^-1/4^
_refine_ls_extinction_method 'SHELXL-2018/3 (Sheldrick 2018)'
_refine_ls_goodness_of_fit_ref 1.006
_refine_ls_hydrogen_treatment constr
_refine_ls_matrix_type full
_refine_ls_number_parameters 538
_refine_ls_number_reflns 9697
_refine_ls_number_restraints 0
_refine_ls_restrained_S_all 1.006
_refine_ls_R_factor_all 0.1123
_refine_ls_R_factor_gt 0.0511
_refine_ls_shift/su_max 0.000
_refine_ls_shift/su_mean 0.000
_refine_ls_structure_factor_coef Fsqd
_refine_ls_weighting_details 'w=1/[\s^2^(Fo^2^)+(0.0607P)^2^+0.3211P] where P=(Fo^2^+2Fc^2^)/3'
_refine_ls_weighting_scheme calc
_refine_ls_wR_factor_gt 0.1144
_refine_ls_wR_factor_ref 0.1416
_reflns_Friedel_coverage 0.000
_reflns_number_gt 5401
_reflns_number_total 9697
_reflns_threshold_expression 'I > 2\s(I)'
_cod_data_source_file d2ra03416f2.cif
_cod_data_source_block 20211227a
_cod_original_cell_volume 2115.3(16)
_cod_database_code 7245209
_shelx_shelxl_version_number 2018/3
_shelx_space_group_comment
;
The symmetry employed for this shelxl refinement is uniquely defined
by the following loop, which should always be used as a source of
symmetry information in preference to the above space-group names.
They are only intended as comments.
;
_shelx_estimated_absorpt_t_max 0.992
_shelx_estimated_absorpt_t_min 0.991
_olex2_refinement_description
;
1. Fixed Uiso
 At 1.2 times of:
  All C(H) groups
 At 1.5 times of:
  All C(H,H,H) groups, All O(H) groups
2.a Aromatic/amide H refined with riding coordinates:
 C5(H5), C6(H6), C7(H7), C8(H8), C11(H11), C14(H14), C15(H15), C16(H16),
 C17(H17), C18(H18), C20(H20), C21(H21), C23(H23), C24(H24), C27(H27), C28(H28),
  C30(H30), C31(H31), C34(H34), C37(H37), C38(H38), C39(H39), C40(H40),
 C41(H41), C43(H43), C44(H44), C46(H46), C47(H47), C50(H50), C51(H51), C53(H53),
  C54(H54)
2.b Idealised Me refined as rotating group:
 C25(H25A,H25B,H25C), C32(H32A,H32B,H32C), C48(H48A,H48B,H48C), C55(H55A,H55B,
 H55C)
2.c Idealised tetrahedral OH refined as rotating group:
 O2(H2)
;
_olex2_submission_special_instructions 'No special instructions were received'

loop_
_space_group_symop_operation_xyz
'x, y, z'
'-x, -y, -z'

loop_
_atom_site_label
_atom_site_type_symbol
_atom_site_fract_x
_atom_site_fract_y
_atom_site_fract_z
_atom_site_U_iso_or_equiv
_atom_site_adp_type
_atom_site_occupancy
_atom_site_site_symmetry_order
_atom_site_calc_flag
_atom_site_refinement_flags_posn
_atom_site_refinement_flags_adp
_atom_site_refinement_flags_occupancy
_atom_site_disorder_assembly
_atom_site_disorder_group
O1 O 0.65542(10) 0.41746(10) 0.64469(11) 0.0554(4) Uani 1 1 d . . . . .
O2 O 0.75714(11) 0.41544(10) 0.80952(11) 0.0577(4) Uani 1 1 d . . . . .
H2 H 0.719272 0.427799 0.763674 0.087 Uiso 1 1 calc R U . . .
O3 O 0.51641(9) 0.12035(9) 0.64699(10) 0.0447(3) Uani 1 1 d . . . . .
N1 N 0.77036(11) 0.25862(11) 0.62781(11) 0.0403(3) Uani 1 1 d . . . . .
C1 C 0.66683(14) 0.32321(14) 0.63932(14) 0.0421(4) Uani 1 1 d . . . . .
C2 C 0.57645(13) 0.27567(13) 0.64490(13) 0.0387(4) Uani 1 1 d . . . . .
C3 C 0.59690(13) 0.17104(14) 0.63895(13) 0.0381(4) Uani 1 1 d . . . . .
C4 C 0.70348(13) 0.10371(14) 0.63171(13) 0.0376(4) Uani 1 1 d . . . . .
C5 C 0.72326(15) -0.00621(14) 0.63394(14) 0.0450(4) Uani 1 1 d . . . . .
H5 H 0.665654 -0.037884 0.639649 0.054 Uiso 1 1 calc R U . . .
C6 C 0.82700(15) -0.06795(16) 0.62779(16) 0.0521(5) Uani 1 1 d . . . . .
H6 H 0.839404 -0.141176 0.630397 0.062 Uiso 1 1 calc R U . . .
C7 C 0.91309(15) -0.01999(16) 0.61765(15) 0.0513(5) Uani 1 1 d . . . . .
H7 H 0.983241 -0.061347 0.612340 0.062 Uiso 1 1 calc R U . . .
C8 C 0.89597(14) 0.08734(16) 0.61538(14) 0.0474(5) Uani 1 1 d . . . . .
H8 H 0.954410 0.118383 0.608019 0.057 Uiso 1 1 calc R U . . .
C9 C 0.79082(13) 0.15050(14) 0.62409(13) 0.0384(4) Uani 1 1 d . . . . .
C10 C 0.86117(13) 0.30833(14) 0.61567(14) 0.0428(4) Uani 1 1 d . . . . .
C11 C 0.88987(14) 0.32917(14) 0.69524(15) 0.0452(4) Uani 1 1 d . . . . .
H11 H 0.952643 0.355415 0.678893 0.054 Uiso 1 1 calc R U . . .
C12 C 0.83789(15) 0.31754(14) 0.80829(15) 0.0458(4) Uani 1 1 d . . . . .
C13 C 0.91252(15) 0.34360(15) 0.50623(15) 0.0487(5) Uani 1 1 d . . . . .
C14 C 1.01992(17) 0.34891(19) 0.48251(18) 0.0675(6) Uani 1 1 d . . . . .
H14 H 1.063640 0.323671 0.535381 0.081 Uiso 1 1 calc R U . . .
C15 C 1.0630(2) 0.3916(2) 0.3806(2) 0.0821(8) Uani 1 1 d . . . . .
H15 H 1.135646 0.393808 0.365439 0.099 Uiso 1 1 calc R U . . .
C16 C 0.9999(3) 0.4302(2) 0.3024(2) 0.0867(8) Uani 1 1 d . . . . .
H16 H 1.028717 0.460875 0.234469 0.104 Uiso 1 1 calc R U . . .
C17 C 0.8947(3) 0.4238(3) 0.3241(2) 0.1093(11) Uani 1 1 d . . . . .
H17 H 0.851748 0.448704 0.270619 0.131 Uiso 1 1 calc R U . . .
C18 C 0.8514(2) 0.3803(2) 0.42514(18) 0.0876(9) Uani 1 1 d . . . . .
H18 H 0.779327 0.375757 0.438794 0.105 Uiso 1 1 calc R U . . .
C19 C 0.91984(15) 0.31487(14) 0.87673(15) 0.0470(5) Uani 1 1 d . . . . .
C20 C 0.88607(18) 0.36030(17) 0.96065(16) 0.0593(5) Uani 1 1 d . . . . .
H20 H 0.813218 0.390089 0.976532 0.071 Uiso 1 1 calc R U . . .
C21 C 0.9588(2) 0.36216(19) 1.02124(18) 0.0678(6) Uani 1 1 d . . . . .
H21 H 0.933727 0.393442 1.077208 0.081 Uiso 1 1 calc R U . . .
C22 C 1.06795(19) 0.31876(18) 1.00110(18) 0.0639(6) Uani 1 1 d . . . . .
C23 C 1.10101(19) 0.27135(19) 0.91892(18) 0.0706(6) Uani 1 1 d . . . . .
H23 H 1.173634 0.239974 0.904226 0.085 Uiso 1 1 calc R U . . .
C24 C 1.02864(17) 0.26931(18) 0.85767(17) 0.0619(6) Uani 1 1 d . . . . .
H24 H 1.053554 0.236696 0.802595 0.074 Uiso 1 1 calc R U . . .
C25 C 1.1481(2) 0.3243(2) 1.0664(2) 0.0983(9) Uani 1 1 d . . . . .
H25A H 1.131973 0.395570 1.077450 0.148 Uiso 1 1 calc R U . . .
H25B H 1.219927 0.309413 1.030142 0.148 Uiso 1 1 calc R U . . .
H25C H 1.142977 0.271508 1.132679 0.148 Uiso 1 1 calc R U . . .
C26 C 0.78817(15) 0.21779(14) 0.85255(14) 0.0446(4) Uani 1 1 d . . . . .
C27 C 0.85163(16) 0.11387(15) 0.85823(15) 0.0511(5) Uani 1 1 d . . . . .
H27 H 0.926211 0.104248 0.842642 0.061 Uiso 1 1 calc R U . . .
C28 C 0.80559(17) 0.02476(16) 0.88667(15) 0.0539(5) Uani 1 1 d . . . . .
H28 H 0.849639 -0.043940 0.889766 0.065 Uiso 1 1 calc R U . . .
C29 C 0.69489(17) 0.03603(16) 0.91066(15) 0.0543(5) Uani 1 1 d . . . . .
C30 C 0.63281(17) 0.13839(17) 0.91093(16) 0.0603(6) Uani 1 1 d . . . . .
H30 H 0.558607 0.147160 0.930074 0.072 Uiso 1 1 calc R U . . .
C31 C 0.67791(16) 0.22859(16) 0.88346(16) 0.0550(5) Uani 1 1 d . . . . .
H31 H 0.634226 0.296348 0.885744 0.066 Uiso 1 1 calc R U . . .
C32 C 0.6439(2) -0.05954(19) 0.9326(2) 0.0815(7) Uani 1 1 d . . . . .
H32A H 0.682560 -0.105494 0.887851 0.122 Uiso 1 1 calc R U . . .
H32B H 0.570133 -0.034127 0.919523 0.122 Uiso 1 1 calc R U . . .
H32C H 0.646379 -0.099932 1.004405 0.122 Uiso 1 1 calc R U . . .
C33 C 0.46293(13) 0.33149(14) 0.66674(14) 0.0420(4) Uani 1 1 d . . . . .
C34 C 0.38664(14) 0.28867(15) 0.65288(16) 0.0489(5) Uani 1 1 d . . . . .
H34 H 0.314622 0.321138 0.668996 0.059 Uiso 1 1 calc R U . . .
C35 C 0.41338(13) 0.18912(14) 0.61186(15) 0.0439(4) Uani 1 1 d . . . . .
C36 C 0.42909(13) 0.42695(15) 0.71315(15) 0.0442(4) Uani 1 1 d . . . . .
C37 C 0.40377(19) 0.41117(19) 0.81978(18) 0.0683(6) Uani 1 1 d . . . . .
H37 H 0.412843 0.340866 0.863014 0.082 Uiso 1 1 calc R U . . .
C38 C 0.3649(2) 0.4985(2) 0.8637(2) 0.0860(8) Uani 1 1 d . . . . .
H38 H 0.349103 0.486556 0.936035 0.103 Uiso 1 1 calc R U . . .
C39 C 0.34989(19) 0.6020(2) 0.8011(2) 0.0768(7) Uani 1 1 d . . . . .
H39 H 0.322776 0.660593 0.830425 0.092 Uiso 1 1 calc R U . . .
C40 C 0.37491(18) 0.61904(18) 0.6949(2) 0.0690(6) Uani 1 1 d . . . . .
H40 H 0.364823 0.689525 0.652038 0.083 Uiso 1 1 calc R U . . .
C41 C 0.41508(16) 0.53215(16) 0.65096(17) 0.0550(5) Uani 1 1 d . . . . .
H41 H 0.432847 0.544701 0.578753 0.066 Uiso 1 1 calc R U . . .
C42 C 0.33275(13) 0.11719(14) 0.66424(15) 0.0429(4) Uani 1 1 d . . . . .
C43 C 0.32252(17) 0.07437(19) 0.77174(17) 0.0607(6) Uani 1 1 d . . . . .
H43 H 0.362424 0.092670 0.811056 0.073 Uiso 1 1 calc R U . . .
C44 C 0.25412(18) 0.00500(19) 0.82153(17) 0.0653(6) Uani 1 1 d . . . . .
H44 H 0.249236 -0.022924 0.893755 0.078 Uiso 1 1 calc R U . . .
C45 C 0.19279(15) -0.02383(16) 0.76646(17) 0.0550(5) Uani 1 1 d . . . . .
C46 C 0.20168(17) 0.02071(18) 0.65964(17) 0.0625(6) Uani 1 1 d . . . . .
H46 H 0.160721 0.003506 0.620520 0.075 Uiso 1 1 calc R U . . .
C47 C 0.27020(15) 0.09050(17) 0.60918(16) 0.0544(5) Uani 1 1 d . . . . .
H47 H 0.273924 0.119664 0.537152 0.065 Uiso 1 1 calc R U . . .
C48 C 0.12161(19) -0.1031(2) 0.8210(2) 0.0824(8) Uani 1 1 d . . . . .
H48A H 0.154811 -0.172195 0.806582 0.124 Uiso 1 1 calc R U . . .
H48B H 0.052680 -0.076375 0.796063 0.124 Uiso 1 1 calc R U . . .
H48C H 0.112035 -0.111295 0.895099 0.124 Uiso 1 1 calc R U . . .
C49 C 0.42695(14) 0.21548(14) 0.49255(15) 0.0436(4) Uani 1 1 d . . . . .
C50 C 0.49587(15) 0.14354(15) 0.43952(16) 0.0501(5) Uani 1 1 d . . . . .
H50 H 0.538872 0.081146 0.476627 0.060 Uiso 1 1 calc R U . . .
C51 C 0.50200(17) 0.16267(16) 0.33233(17) 0.0572(5) Uani 1 1 d . . . . .
H51 H 0.549419 0.113250 0.298539 0.069 Uiso 1 1 calc R U . . .
C52 C 0.43862(18) 0.25430(17) 0.27451(17) 0.0577(5) Uani 1 1 d . . . . .
C53 C 0.37047(18) 0.32657(17) 0.32730(18) 0.0635(6) Uani 1 1 d . . . . .
H53 H 0.327251 0.388664 0.290020 0.076 Uiso 1 1 calc R U . . .
C54 C 0.36488(16) 0.30885(16) 0.43459(18) 0.0576(5) Uani 1 1 d . . . . .
H54 H 0.319410 0.359644 0.467925 0.069 Uiso 1 1 calc R U . . .
C55 C 0.4455(2) 0.2769(2) 0.15717(19) 0.0859(8) Uani 1 1 d . . . . .
H55A H 0.499693 0.220885 0.133202 0.129 Uiso 1 1 calc R U . . .
H55B H 0.464243 0.345852 0.124142 0.129 Uiso 1 1 calc R U . . .
H55C H 0.377013 0.278239 0.139634 0.129 Uiso 1 1 calc R U . . .

loop_
_atom_site_aniso_label
_atom_site_aniso_U_11
_atom_site_aniso_U_22
_atom_site_aniso_U_33
_atom_site_aniso_U_23
_atom_site_aniso_U_13
_atom_site_aniso_U_12
O1 0.0436(7) 0.0375(7) 0.0890(10) -0.0199(7) -0.0128(7) -0.0088(6)
O2 0.0562(9) 0.0416(7) 0.0730(10) -0.0154(7) -0.0129(7) -0.0028(6)
O3 0.0335(6) 0.0381(7) 0.0661(8) -0.0162(6) -0.0108(6) -0.0080(5)
N1 0.0317(7) 0.0398(8) 0.0512(9) -0.0137(7) -0.0026(6) -0.0109(6)
C1 0.0382(10) 0.0377(10) 0.0494(11) -0.0091(8) -0.0055(8) -0.0094(8)
C2 0.0353(9) 0.0379(10) 0.0438(10) -0.0109(8) -0.0061(7) -0.0087(7)
C3 0.0356(9) 0.0397(10) 0.0410(10) -0.0104(8) -0.0071(7) -0.0101(8)
C4 0.0358(9) 0.0395(9) 0.0378(9) -0.0114(7) -0.0072(7) -0.0056(7)
C5 0.0432(10) 0.0420(10) 0.0540(11) -0.0165(9) -0.0116(8) -0.0079(8)
C6 0.0510(12) 0.0437(11) 0.0638(13) -0.0207(9) -0.0158(9) -0.0005(9)
C7 0.0398(10) 0.0517(12) 0.0621(13) -0.0250(10) -0.0081(9) 0.0032(9)
C8 0.0352(10) 0.0543(12) 0.0550(12) -0.0203(9) -0.0038(8) -0.0086(9)
C9 0.0364(9) 0.0407(10) 0.0382(9) -0.0118(8) -0.0032(7) -0.0083(8)
C10 0.0337(9) 0.0421(10) 0.0524(11) -0.0097(8) -0.0050(8) -0.0117(8)
C11 0.0393(10) 0.0416(10) 0.0546(11) -0.0078(9) -0.0066(8) -0.0141(8)
C12 0.0447(10) 0.0396(10) 0.0528(11) -0.0132(8) -0.0048(8) -0.0085(8)
C13 0.0439(11) 0.0513(11) 0.0531(12) -0.0137(9) -0.0009(9) -0.0184(9)
C14 0.0459(12) 0.0814(16) 0.0710(15) -0.0118(12) 0.0009(10) -0.0225(11)
C15 0.0602(15) 0.0918(19) 0.0889(19) -0.0214(15) 0.0225(14) -0.0345(14)
C16 0.106(2) 0.095(2) 0.0591(16) -0.0149(14) 0.0173(16) -0.0480(17)
C17 0.106(2) 0.169(3) 0.0537(16) -0.0029(17) -0.0050(15) -0.066(2)
C18 0.0679(16) 0.143(3) 0.0531(14) -0.0056(15) -0.0068(12) -0.0479(17)
C19 0.0533(12) 0.0394(10) 0.0498(11) -0.0115(9) -0.0066(9) -0.0129(9)
C20 0.0585(13) 0.0625(13) 0.0606(13) -0.0269(11) 0.0015(10) -0.0146(11)
C21 0.0812(17) 0.0704(15) 0.0617(14) -0.0322(12) -0.0097(12) -0.0162(13)
C22 0.0738(15) 0.0556(13) 0.0693(15) -0.0226(11) -0.0259(12) -0.0066(11)
C23 0.0602(14) 0.0776(16) 0.0786(16) -0.0361(13) -0.0231(12) 0.0051(12)
C24 0.0589(13) 0.0696(14) 0.0624(13) -0.0341(11) -0.0157(11) 0.0023(11)
C25 0.103(2) 0.100(2) 0.114(2) -0.0542(18) -0.0557(18) 0.0017(17)
C26 0.0469(11) 0.0422(10) 0.0438(10) -0.0112(8) -0.0029(8) -0.0106(8)
C27 0.0456(11) 0.0476(11) 0.0556(12) -0.0110(9) -0.0010(9) -0.0101(9)
C28 0.0618(13) 0.0412(11) 0.0547(12) -0.0119(9) 0.0003(10) -0.0114(9)
C29 0.0619(13) 0.0515(12) 0.0486(12) -0.0070(9) 0.0000(9) -0.0236(10)
C30 0.0493(12) 0.0591(13) 0.0669(14) -0.0085(11) 0.0038(10) -0.0202(10)
C31 0.0483(11) 0.0472(11) 0.0631(13) -0.0120(10) 0.0016(9) -0.0092(9)
C32 0.0860(18) 0.0652(15) 0.0956(19) -0.0152(14) 0.0039(14) -0.0395(14)
C33 0.0353(9) 0.0396(10) 0.0521(11) -0.0155(8) -0.0061(8) -0.0057(8)
C34 0.0326(9) 0.0475(11) 0.0714(13) -0.0270(10) -0.0071(9) -0.0036(8)
C35 0.0308(9) 0.0420(10) 0.0615(12) -0.0172(9) -0.0107(8) -0.0046(8)
C36 0.0320(9) 0.0436(10) 0.0605(12) -0.0219(9) -0.0059(8) -0.0051(8)
C37 0.0794(16) 0.0547(13) 0.0637(14) -0.0219(11) -0.0014(12) -0.0020(12)
C38 0.097(2) 0.085(2) 0.0748(17) -0.0439(15) 0.0018(14) -0.0021(16)
C39 0.0626(15) 0.0710(17) 0.112(2) -0.0590(16) 0.0010(14) -0.0094(12)
C40 0.0581(13) 0.0450(12) 0.109(2) -0.0289(13) -0.0088(13) -0.0105(10)
C41 0.0523(12) 0.0460(11) 0.0683(13) -0.0182(10) -0.0064(10) -0.0109(9)
C42 0.0343(9) 0.0442(10) 0.0532(11) -0.0189(9) -0.0053(8) -0.0070(8)
C43 0.0553(12) 0.0805(15) 0.0590(14) -0.0303(12) -0.0076(10) -0.0221(11)
C44 0.0629(14) 0.0809(16) 0.0512(13) -0.0158(11) 0.0012(10) -0.0227(12)
C45 0.0412(11) 0.0532(12) 0.0646(14) -0.0080(10) -0.0038(9) -0.0111(9)
C46 0.0546(13) 0.0699(14) 0.0688(15) -0.0055(11) -0.0193(10) -0.0291(11)
C47 0.0491(11) 0.0640(13) 0.0541(12) -0.0065(10) -0.0145(9) -0.0232(10)
C48 0.0662(15) 0.0748(16) 0.0951(19) 0.0024(14) -0.0034(13) -0.0302(13)
C49 0.0365(9) 0.0371(10) 0.0596(12) -0.0135(9) -0.0075(8) -0.0106(8)
C50 0.0510(11) 0.0371(10) 0.0634(13) -0.0146(9) -0.0112(9) -0.0073(9)
C51 0.0607(13) 0.0492(12) 0.0665(14) -0.0217(10) -0.0085(10) -0.0127(10)
C52 0.0637(13) 0.0513(12) 0.0658(14) -0.0114(11) -0.0159(11) -0.0242(11)
C53 0.0634(14) 0.0490(12) 0.0731(15) -0.0009(11) -0.0257(11) -0.0085(11)
C54 0.0500(12) 0.0433(11) 0.0752(15) -0.0145(10) -0.0112(10) -0.0017(9)
C55 0.108(2) 0.0901(19) 0.0705(16) -0.0145(14) -0.0272(15) -0.0351(16)

loop_
_atom_type_symbol
_atom_type_description
_atom_type_scat_dispersion_real
_atom_type_scat_dispersion_imag
_atom_type_scat_source
C C 0.0033 0.0016 'International Tables Vol C Tables 4.2.6.8 and 6.1.1.4'
H H 0.0000 0.0000 'International Tables Vol C Tables 4.2.6.8 and 6.1.1.4'
N N 0.0061 0.0033 'International Tables Vol C Tables 4.2.6.8 and 6.1.1.4'
O O 0.0106 0.0060 'International Tables Vol C Tables 4.2.6.8 and 6.1.1.4'

loop_
_geom_angle_atom_site_label_1
_geom_angle_atom_site_label_2
_geom_angle_atom_site_label_3
_geom_angle
_geom_angle_site_symmetry_1
_geom_angle_site_symmetry_3
_geom_angle_publ_flag
C12 O2 H2 109.5 . . ?
C3 O3 C35 117.18(13) . . ?
C1 N1 C9 123.37(14) . . ?
C1 N1 C10 117.71(14) . . ?
C9 N1 C10 118.89(14) . . ?
O1 C1 N1 119.42(15) . . ?
O1 C1 C2 122.87(16) . . ?
N1 C1 C2 117.70(15) . . ?
C1 C2 C33 123.12(15) . . ?
C3 C2 C1 118.70(15) . . ?
C3 C2 C33 117.93(15) . . ?
O3 C3 C2 121.88(15) . . ?
O3 C3 C4 114.79(15) . . ?
C2 C3 C4 123.17(15) . . ?
C5 C4 C3 122.83(16) . . ?
C5 C4 C9 119.19(16) . . ?
C9 C4 C3 117.96(16) . . ?
C4 C5 H5 119.6 . . ?
C6 C5 C4 120.77(17) . . ?
C6 C5 H5 119.6 . . ?
C5 C6 H6 120.2 . . ?
C5 C6 C7 119.50(18) . . ?
C7 C6 H6 120.2 . . ?
C6 C7 H7 119.6 . . ?
C8 C7 C6 120.90(17) . . ?
C8 C7 H7 119.6 . . ?
C7 C8 H8 119.9 . . ?
C7 C8 C9 120.25(17) . . ?
C9 C8 H8 119.9 . . ?
N1 C9 C4 118.99(15) . . ?
N1 C9 C8 121.65(15) . . ?
C8 C9 C4 119.34(16) . . ?
N1 C10 C13 114.85(16) . . ?
C11 C10 N1 122.50(16) . . ?
C11 C10 C13 122.40(16) . . ?
C10 C11 H11 114.4 . . ?
C10 C11 C12 131.17(17) . . ?
C12 C11 H11 114.4 . . ?
O2 C12 C11 106.16(14) . . ?
O2 C12 C19 105.91(15) . . ?
O2 C12 C26 110.87(15) . . ?
C11 C12 C19 110.32(15) . . ?
C11 C12 C26 112.84(15) . . ?
C26 C12 C19 110.43(15) . . ?
C14 C13 C10 121.91(19) . . ?
C18 C13 C10 120.22(18) . . ?
C18 C13 C14 117.7(2) . . ?
C13 C14 H14 119.8 . . ?
C13 C14 C15 120.5(2) . . ?
C15 C14 H14 119.8 . . ?
C14 C15 H15 119.7 . . ?
C16 C15 C14 120.6(2) . . ?
C16 C15 H15 119.7 . . ?
C15 C16 H16 120.2 . . ?
C17 C16 C15 119.6(2) . . ?
C17 C16 H16 120.2 . . ?
C16 C17 H17 119.9 . . ?
C16 C17 C18 120.2(3) . . ?
C18 C17 H17 119.9 . . ?
C13 C18 C17 121.4(2) . . ?
C13 C18 H18 119.3 . . ?
C17 C18 H18 119.3 . . ?
C20 C19 C12 119.87(18) . . ?
C20 C19 C24 117.40(19) . . ?
C24 C19 C12 122.72(17) . . ?
C19 C20 H20 119.5 . . ?
C21 C20 C19 121.0(2) . . ?
C21 C20 H20 119.5 . . ?
C20 C21 H21 119.1 . . ?
C20 C21 C22 121.8(2) . . ?
C22 C21 H21 119.1 . . ?
C21 C22 C25 121.4(2) . . ?
C23 C22 C21 117.1(2) . . ?
C23 C22 C25 121.5(2) . . ?
C22 C23 H23 119.3 . . ?
C22 C23 C24 121.4(2) . . ?
C24 C23 H23 119.3 . . ?
C19 C24 H24 119.4 . . ?
C23 C24 C19 121.3(2) . . ?
C23 C24 H24 119.4 . . ?
C22 C25 H25A 109.5 . . ?
C22 C25 H25B 109.5 . . ?
C22 C25 H25C 109.5 . . ?
H25A C25 H25B 109.5 . . ?
H25A C25 H25C 109.5 . . ?
H25B C25 H25C 109.5 . . ?
C27 C26 C12 120.81(16) . . ?
C31 C26 C12 121.05(17) . . ?
C31 C26 C27 118.06(17) . . ?
C26 C27 H27 119.5 . . ?
C28 C27 C26 121.00(18) . . ?
C28 C27 H27 119.5 . . ?
C27 C28 H28 119.5 . . ?
C27 C28 C29 121.05(19) . . ?
C29 C28 H28 119.5 . . ?
C28 C29 C32 121.1(2) . . ?
C30 C29 C28 117.68(18) . . ?
C30 C29 C32 121.2(2) . . ?
C29 C30 H30 119.1 . . ?
C29 C30 C31 121.88(19) . . ?
C31 C30 H30 119.1 . . ?
C26 C31 H31 120.0 . . ?
C30 C31 C26 120.05(19) . . ?
C30 C31 H31 120.0 . . ?
C29 C32 H32A 109.5 . . ?
C29 C32 H32B 109.5 . . ?
C29 C32 H32C 109.5 . . ?
H32A C32 H32B 109.5 . . ?
H32A C32 H32C 109.5 . . ?
H32B C32 H32C 109.5 . . ?
C2 C33 C36 123.43(15) . . ?
C34 C33 C2 117.83(16) . . ?
C34 C33 C36 118.47(15) . . ?
C33 C34 H34 119.0 . . ?
C33 C34 C35 122.10(16) . . ?
C35 C34 H34 119.0 . . ?
O3 C35 C34 108.05(14) . . ?
O3 C35 C42 103.28(14) . . ?
O3 C35 C49 107.98(14) . . ?
C34 C35 C42 110.98(15) . . ?
C34 C35 C49 113.25(15) . . ?
C42 C35 C49 112.66(15) . . ?
C37 C36 C33 120.06(18) . . ?
C37 C36 C41 118.24(18) . . ?
C41 C36 C33 121.54(18) . . ?
C36 C37 H37 119.5 . . ?
C36 C37 C38 121.0(2) . . ?
C38 C37 H37 119.5 . . ?
C37 C38 H38 120.0 . . ?
C39 C38 C37 120.1(2) . . ?
C39 C38 H38 120.0 . . ?
C38 C39 H39 120.2 . . ?
C38 C39 C40 119.7(2) . . ?
C40 C39 H39 120.2 . . ?
C39 C40 H40 119.8 . . ?
C39 C40 C41 120.4(2) . . ?
C41 C40 H40 119.8 . . ?
C36 C41 C40 120.7(2) . . ?
C36 C41 H41 119.7 . . ?
C40 C41 H41 119.7 . . ?
C43 C42 C35 119.36(17) . . ?
C47 C42 C35 122.95(17) . . ?
C47 C42 C43 117.67(17) . . ?
C42 C43 H43 119.4 . . ?
C44 C43 C42 121.13(19) . . ?
C44 C43 H43 119.4 . . ?
C43 C44 H44 119.3 . . ?
C43 C44 C45 121.5(2) . . ?
C45 C44 H44 119.3 . . ?
C44 C45 C48 121.0(2) . . ?
C46 C45 C44 117.19(19) . . ?
C46 C45 C48 121.7(2) . . ?
C45 C46 H46 119.2 . . ?
C45 C46 C47 121.62(19) . . ?
C47 C46 H46 119.2 . . ?
C42 C47 C46 120.90(19) . . ?
C42 C47 H47 119.5 . . ?
C46 C47 H47 119.5 . . ?
C45 C48 H48A 109.5 . . ?
C45 C48 H48B 109.5 . . ?
C45 C48 H48C 109.5 . . ?
H48A C48 H48B 109.5 . . ?
H48A C48 H48C 109.5 . . ?
H48B C48 H48C 109.5 . . ?
C50 C49 C35 120.91(17) . . ?
C50 C49 C54 117.99(19) . . ?
C54 C49 C35 120.96(17) . . ?
C49 C50 H50 119.4 . . ?
C51 C50 C49 121.23(19) . . ?
C51 C50 H50 119.4 . . ?
C50 C51 H51 119.5 . . ?
C50 C51 C52 121.0(2) . . ?
C52 C51 H51 119.5 . . ?
C51 C52 C55 121.6(2) . . ?
C53 C52 C51 117.7(2) . . ?
C53 C52 C55 120.7(2) . . ?
C52 C53 H53 119.2 . . ?
C52 C53 C54 121.6(2) . . ?
C54 C53 H53 119.2 . . ?
C49 C54 H54 119.8 . . ?
C53 C54 C49 120.3(2) . . ?
C53 C54 H54 119.8 . . ?
C52 C55 H55A 109.5 . . ?
C52 C55 H55B 109.5 . . ?
C52 C55 H55C 109.5 . . ?
H55A C55 H55B 109.5 . . ?
H55A C55 H55C 109.5 . . ?
H55B C55 H55C 109.5 . . ?

loop_
_geom_bond_atom_site_label_1
_geom_bond_atom_site_label_2
_geom_bond_distance
_geom_bond_site_symmetry_2
_geom_bond_publ_flag
O1 C1 1.239(2) . ?
O2 H2 0.8200 . ?
O2 C12 1.435(2) . ?
O3 C3 1.355(2) . ?
O3 C35 1.481(2) . ?
N1 C1 1.394(2) . ?
N1 C9 1.398(2) . ?
N1 C10 1.456(2) . ?
C1 C2 1.451(2) . ?
C2 C3 1.362(2) . ?
C2 C33 1.476(2) . ?
C3 C4 1.434(2) . ?
C4 C5 1.400(2) . ?
C4 C9 1.403(2) . ?
C5 H5 0.9300 . ?
C5 C6 1.377(3) . ?
C6 H6 0.9300 . ?
C6 C7 1.391(3) . ?
C7 H7 0.9300 . ?
C7 C8 1.370(3) . ?
C8 H8 0.9300 . ?
C8 C9 1.400(2) . ?
C10 C11 1.329(3) . ?
C10 C13 1.484(3) . ?
C11 H11 0.9300 . ?
C11 C12 1.519(3) . ?
C12 C19 1.532(3) . ?
C12 C26 1.530(3) . ?
C13 C14 1.381(3) . ?
C13 C18 1.377(3) . ?
C14 H14 0.9300 . ?
C14 C15 1.385(3) . ?
C15 H15 0.9300 . ?
C15 C16 1.362(4) . ?
C16 H16 0.9300 . ?
C16 C17 1.356(4) . ?
C17 H17 0.9300 . ?
C17 C18 1.380(3) . ?
C18 H18 0.9300 . ?
C19 C20 1.380(3) . ?
C19 C24 1.384(3) . ?
C20 H20 0.9300 . ?
C20 C21 1.378(3) . ?
C21 H21 0.9300 . ?
C21 C22 1.384(3) . ?
C22 C23 1.375(3) . ?
C22 C25 1.523(3) . ?
C23 H23 0.9300 . ?
C23 C24 1.382(3) . ?
C24 H24 0.9300 . ?
C25 H25A 0.9600 . ?
C25 H25B 0.9600 . ?
C25 H25C 0.9600 . ?
C26 C27 1.391(3) . ?
C26 C31 1.388(3) . ?
C27 H27 0.9300 . ?
C27 C28 1.381(3) . ?
C28 H28 0.9300 . ?
C28 C29 1.384(3) . ?
C29 C30 1.380(3) . ?
C29 C32 1.506(3) . ?
C30 H30 0.9300 . ?
C30 C31 1.387(3) . ?
C31 H31 0.9300 . ?
C32 H32A 0.9600 . ?
C32 H32B 0.9600 . ?
C32 H32C 0.9600 . ?
C33 C34 1.332(2) . ?
C33 C36 1.500(2) . ?
C34 H34 0.9300 . ?
C34 C35 1.510(3) . ?
C35 C42 1.526(2) . ?
C35 C49 1.528(3) . ?
C36 C37 1.376(3) . ?
C36 C41 1.380(3) . ?
C37 H37 0.9300 . ?
C37 C38 1.387(3) . ?
C38 H38 0.9300 . ?
C38 C39 1.364(4) . ?
C39 H39 0.9300 . ?
C39 C40 1.368(3) . ?
C40 H40 0.9300 . ?
C40 C41 1.382(3) . ?
C41 H41 0.9300 . ?
C42 C43 1.385(3) . ?
C42 C47 1.376(3) . ?
C43 H43 0.9300 . ?
C43 C44 1.380(3) . ?
C44 H44 0.9300 . ?
C44 C45 1.380(3) . ?
C45 C46 1.380(3) . ?
C45 C48 1.508(3) . ?
C46 H46 0.9300 . ?
C46 C47 1.387(3) . ?
C47 H47 0.9300 . ?
C48 H48A 0.9600 . ?
C48 H48B 0.9600 . ?
C48 H48C 0.9600 . ?
C49 C50 1.384(3) . ?
C49 C54 1.391(3) . ?
C50 H50 0.9300 . ?
C50 C51 1.383(3) . ?
C51 H51 0.9300 . ?
C51 C52 1.386(3) . ?
C52 C53 1.381(3) . ?
C52 C55 1.512(3) . ?
C53 H53 0.9300 . ?
C53 C54 1.388(3) . ?
C54 H54 0.9300 . ?
C55 H55A 0.9600 . ?
C55 H55B 0.9600 . ?
C55 H55C 0.9600 . ?

loop_
_geom_hbond_atom_site_label_D
_geom_hbond_atom_site_label_H
_geom_hbond_atom_site_label_A
_geom_hbond_distance_DH
_geom_hbond_distance_HA
_geom_hbond_distance_DA
_geom_hbond_angle_DHA
_geom_hbond_site_symmetry_A
_geom_hbond_publ_flag
O2 H2 O1 0.82 2.01 2.801(2) 163.2 . yes

loop_
_geom_torsion_atom_site_label_1
_geom_torsion_atom_site_label_2
_geom_torsion_atom_site_label_3
_geom_torsion_atom_site_label_4
_geom_torsion
_geom_torsion_site_symmetry_1
_geom_torsion_site_symmetry_2
_geom_torsion_site_symmetry_3
_geom_torsion_site_symmetry_4
_geom_torsion_publ_flag
O1 C1 C2 C3 -179.58(17) . . . . ?
O1 C1 C2 C33 -5.6(3) . . . . ?
O2 C12 C19 C20 31.5(2) . . . . ?
O2 C12 C19 C24 -147.71(18) . . . . ?
O2 C12 C26 C27 179.56(16) . . . . ?
O2 C12 C26 C31 2.7(2) . . . . ?
O3 C3 C4 C5 -0.7(2) . . . . ?
O3 C3 C4 C9 -179.46(15) . . . . ?
O3 C35 C42 C43 55.1(2) . . . . ?
O3 C35 C42 C47 -123.56(18) . . . . ?
O3 C35 C49 C50 30.4(2) . . . . ?
O3 C35 C49 C54 -154.16(16) . . . . ?
N1 C1 C2 C3 0.2(2) . . . . ?
N1 C1 C2 C33 174.18(15) . . . . ?
N1 C10 C11 C12 -5.1(3) . . . . ?
N1 C10 C13 C14 -152.35(19) . . . . ?
N1 C10 C13 C18 32.7(3) . . . . ?
C1 N1 C9 C4 0.3(2) . . . . ?
C1 N1 C9 C8 -178.19(16) . . . . ?
C1 N1 C10 C11 75.0(2) . . . . ?
C1 N1 C10 C13 -99.33(19) . . . . ?
C1 C2 C3 O3 177.84(15) . . . . ?
C1 C2 C3 C4 2.6(3) . . . . ?
C1 C2 C33 C34 169.02(18) . . . . ?
C1 C2 C33 C36 -17.0(3) . . . . ?
C2 C3 C4 C5 174.81(17) . . . . ?
C2 C3 C4 C9 -3.9(3) . . . . ?
C2 C33 C34 C35 -2.6(3) . . . . ?
C2 C33 C36 C37 -92.4(2) . . . . ?
C2 C33 C36 C41 92.2(2) . . . . ?
C3 O3 C35 C34 -43.8(2) . . . . ?
C3 O3 C35 C42 -161.41(14) . . . . ?
C3 O3 C35 C49 79.07(17) . . . . ?
C3 C2 C33 C34 -16.9(3) . . . . ?
C3 C2 C33 C36 157.01(17) . . . . ?
C3 C4 C5 C6 -179.34(17) . . . . ?
C3 C4 C9 N1 2.4(2) . . . . ?
C3 C4 C9 C8 -179.08(16) . . . . ?
C4 C5 C6 C7 -1.0(3) . . . . ?
C5 C4 C9 N1 -176.44(15) . . . . ?
C5 C4 C9 C8 2.1(2) . . . . ?
C5 C6 C7 C8 1.0(3) . . . . ?
C6 C7 C8 C9 0.5(3) . . . . ?
C7 C8 C9 N1 176.44(17) . . . . ?
C7 C8 C9 C4 -2.1(3) . . . . ?
C9 N1 C1 O1 178.10(16) . . . . ?
C9 N1 C1 C2 -1.7(2) . . . . ?
C9 N1 C10 C11 -107.0(2) . . . . ?
C9 N1 C10 C13 78.7(2) . . . . ?
C9 C4 C5 C6 -0.6(3) . . . . ?
C10 N1 C1 O1 -4.0(2) . . . . ?
C10 N1 C1 C2 176.26(16) . . . . ?
C10 N1 C9 C4 -177.56(15) . . . . ?
C10 N1 C9 C8 3.9(2) . . . . ?
C10 C11 C12 O2 -84.9(2) . . . . ?
C10 C11 C12 C19 160.78(19) . . . . ?
C10 C11 C12 C26 36.7(3) . . . . ?
C10 C13 C14 C15 -174.0(2) . . . . ?
C10 C13 C18 C17 173.4(3) . . . . ?
C11 C10 C13 C14 33.3(3) . . . . ?
C11 C10 C13 C18 -141.6(2) . . . . ?
C11 C12 C19 C20 146.01(17) . . . . ?
C11 C12 C19 C24 -33.2(2) . . . . ?
C11 C12 C26 C27 60.6(2) . . . . ?
C11 C12 C26 C31 -116.3(2) . . . . ?
C12 C19 C20 C21 -177.80(19) . . . . ?
C12 C19 C24 C23 177.9(2) . . . . ?
C12 C26 C27 C28 -172.46(18) . . . . ?
C12 C26 C31 C30 171.91(18) . . . . ?
C13 C10 C11 C12 168.87(18) . . . . ?
C13 C14 C15 C16 0.9(4) . . . . ?
C14 C13 C18 C17 -1.8(4) . . . . ?
C14 C15 C16 C17 -2.1(5) . . . . ?
C15 C16 C17 C18 1.3(5) . . . . ?
C16 C17 C18 C13 0.6(5) . . . . ?
C18 C13 C14 C15 1.0(4) . . . . ?
C19 C12 C26 C27 -63.4(2) . . . . ?
C19 C12 C26 C31 119.8(2) . . . . ?
C19 C20 C21 C22 -0.1(3) . . . . ?
C20 C19 C24 C23 -1.4(3) . . . . ?
C20 C21 C22 C23 -1.3(4) . . . . ?
C20 C21 C22 C25 178.1(2) . . . . ?
C21 C22 C23 C24 1.4(4) . . . . ?
C22 C23 C24 C19 -0.1(4) . . . . ?
C24 C19 C20 C21 1.5(3) . . . . ?
C25 C22 C23 C24 -178.0(2) . . . . ?
C26 C12 C19 C20 -88.6(2) . . . . ?
C26 C12 C19 C24 92.2(2) . . . . ?
C26 C27 C28 C29 -0.2(3) . . . . ?
C27 C26 C31 C30 -5.0(3) . . . . ?
C27 C28 C29 C30 -3.6(3) . . . . ?
C27 C28 C29 C32 174.7(2) . . . . ?
C28 C29 C30 C31 3.0(3) . . . . ?
C29 C30 C31 C26 1.3(3) . . . . ?
C31 C26 C27 C28 4.5(3) . . . . ?
C32 C29 C30 C31 -175.2(2) . . . . ?
C33 C2 C3 O3 3.5(3) . . . . ?
C33 C2 C3 C4 -171.68(15) . . . . ?
C33 C34 C35 O3 31.2(2) . . . . ?
C33 C34 C35 C42 143.72(19) . . . . ?
C33 C34 C35 C49 -88.4(2) . . . . ?
C33 C36 C37 C38 -175.3(2) . . . . ?
C33 C36 C41 C40 174.35(18) . . . . ?
C34 C33 C36 C37 81.5(2) . . . . ?
C34 C33 C36 C41 -93.8(2) . . . . ?
C34 C35 C42 C43 -60.4(2) . . . . ?
C34 C35 C42 C47 120.9(2) . . . . ?
C34 C35 C49 C50 149.99(16) . . . . ?
C34 C35 C49 C54 -34.6(2) . . . . ?
C35 O3 C3 C2 28.9(2) . . . . ?
C35 O3 C3 C4 -155.54(15) . . . . ?
C35 C42 C43 C44 -177.03(19) . . . . ?
C35 C42 C47 C46 176.94(18) . . . . ?
C35 C49 C50 C51 174.65(17) . . . . ?
C35 C49 C54 C53 -173.73(17) . . . . ?
C36 C33 C34 C35 -176.83(17) . . . . ?
C36 C37 C38 C39 0.9(4) . . . . ?
C37 C36 C41 C40 -1.1(3) . . . . ?
C37 C38 C39 C40 -1.0(4) . . . . ?
C38 C39 C40 C41 0.1(4) . . . . ?
C39 C40 C41 C36 1.0(3) . . . . ?
C41 C36 C37 C38 0.2(3) . . . . ?
C42 C35 C49 C50 -83.0(2) . . . . ?
C42 C35 C49 C54 92.4(2) . . . . ?
C42 C43 C44 C45 -0.4(3) . . . . ?
C43 C42 C47 C46 -1.8(3) . . . . ?
C43 C44 C45 C46 -0.8(3) . . . . ?
C43 C44 C45 C48 177.6(2) . . . . ?
C44 C45 C46 C47 0.8(3) . . . . ?
C45 C46 C47 C42 0.5(3) . . . . ?
C47 C42 C43 C44 1.7(3) . . . . ?
C48 C45 C46 C47 -177.6(2) . . . . ?
C49 C35 C42 C43 171.37(17) . . . . ?
C49 C35 C42 C47 -7.3(2) . . . . ?
C49 C50 C51 C52 -0.5(3) . . . . ?
C50 C49 C54 C53 1.9(3) . . . . ?
C50 C51 C52 C53 1.0(3) . . . . ?
C50 C51 C52 C55 179.24(19) . . . . ?
C51 C52 C53 C54 -0.1(3) . . . . ?
C52 C53 C54 C49 -1.4(3) . . . . ?
C54 C49 C50 C51 -0.9(3) . . . . ?
C55 C52 C53 C54 -178.3(2) . . . . ?
